data_4344835
loop_
_publ_author_name
'Owarzany, Rafa\/l'
'Fijalkowski, Karol J.'
'Jaro\'n, Tomasz'
'Leszczy\'nski, Piotr J'
'Dobrzycki, \/Lukasz'
'Cyra\'nski, Micha\/l K'
'Grochala, Wojciech'

_publ_section_title
;
 Complete Series of Alkali-Metal M(BH3NH2BH2NH2BH3) Hydrogen-Storage Salts
 Accessed via Metathesis in Organic Solvents.
;
_journal_issue 1
_journal_name_full 'Inorganic chemistry'
_journal_page_first 37
_journal_paper_doi 10.1021/acs.inorgchem.5b01688
_journal_volume 55
_journal_year 2015
_chemical_formula_moiety 'B3 H12 N2, Cs'
_chemical_formula_sum 'B3 Cs H12 N2'
_chemical_formula_weight 205.46
_chemical_name_systematic ' ?'
_space_group_IT_number 52
_symmetry_cell_setting orthorhombic
_symmetry_Int_Tables_number 52
_symmetry_space_group_name_Hall '-P 2ab 2n'
_symmetry_space_group_name_H-M 'P n c n'
_cell_angle_alpha 90
_cell_angle_beta 90
_cell_angle_gamma 90
_cell_formula_units_Z 8
_cell_length_a 18.890(4)
_cell_length_b 9.6485(18)
_cell_length_c 8.1285(16)
_cell_measurement_temperature 298
_cell_volume 1481.5(5)
_diffrn_ambient_temperature 298
_diffrn_detector one-dimensional
_diffrn_detector_type LYNXEYE
_diffrn_measurement_device_type 'Bruker D8 Discover'
_diffrn_radiation_monochromator none
_diffrn_radiation_probe x-ray
_diffrn_radiation_type 'Cu K\a'
_diffrn_radiation_wavelength 1.5418
_exptl_absorpt_coefficient_mu 38.059
_exptl_crystal_density_diffrn 1.8422
_exptl_crystal_F_000 768
_pd_char_colour white
_pd_instr_location ' ?'
_pd_meas_2theta_range_inc 0.01
_pd_meas_2theta_range_max 119.999
_pd_meas_2theta_range_min 8.000
_pd_meas_number_of_points 10949
_pd_meas_scan_method cont
_pd_prep_temperature 298
_pd_proc_2theta_range_inc 0.01
_pd_proc_2theta_range_max 119.999
_pd_proc_2theta_range_min 8
_pd_proc_ls_background_function '36 Legendre polynoms'
_pd_proc_ls_pref_orient_corr none
_pd_proc_ls_profile_function Pseudo-Voigt
_pd_proc_ls_prof_R_factor 0.0118
_pd_proc_ls_prof_wR_expected 0.0086
_pd_proc_ls_prof_wR_factor 0.0172
_pd_spec_mounting 'quartz capillary'
_pd_spec_mount_mode transmission
_pd_spec_shape cylinder
_pd_spec_size_axial 18
_pd_spec_size_equat 0.3
_refine_ls_goodness_of_fit_all 1.99
_refine_ls_hydrogen_treatment constr
_refine_ls_number_constraints 0
_refine_ls_number_parameters 76
_refine_ls_number_restraints 10
_refine_ls_R_factor_all 0.0669
_refine_ls_R_factor_gt 0.0641
_refine_ls_shift/su_max 0.0428
_refine_ls_shift/su_mean 0.0036
_refine_ls_weighting_scheme sigma
_refine_ls_wR_factor_all 0.0610
_refine_ls_wR_factor_gt 0.0603
_cod_data_source_file ic5b01688_si_004.cif
_cod_data_source_block I
_cod_original_formula_sum 'B3 Cs1 H12 N2'
_cod_database_code 4344835

loop_
_space_group_symop_id
_space_group_symop_operation_xyz
1 x,y,z
2 -x+1/2,-y+1/2,z
3 -x,y,-z+1/2
4 x+1/2,-y+1/2,-z+1/2
5 -x,-y,-z
6 x+1/2,y+1/2,-z
7 x,-y,z+1/2
8 -x+1/2,y+1/2,z+1/2

loop_
_atom_site_label
_atom_site_type_symbol
_atom_site_fract_x
_atom_site_fract_y
_atom_site_fract_z
_atom_site_adp_type
_atom_site_U_iso_or_equiv
_atom_site_site_symmetry_multiplicity
_atom_site_occupancy
_atom_site_calc_flag
Cs1 Cs 0.3744(3) 0.8539(4) 0.9897(15) Uani 0.072(3) 8 1 d
B1 B 0.429(2) 0.793(4) 0.561(7) Uiso 0.088(12) 8 1 d
N2 N 0.4419(19) 0.637(4) 0.517(7) Uiso 0.088(12) 8 1 d
B3 B 0.392(3) 0.576(4) 0.383(6) Uiso 0.088(12) 8 1 d
N4 N 0.315(2) 0.640(4) 0.383(5) Uiso 0.088(12) 8 1 d
B5 B 0.274(2) 0.565(5) 0.241(7) Uiso 0.088(12) 8 1 d
H6 H 0.452964 0.816096 0.681986 Uiso 0.1321 8 1 d
H7 H 0.371949 0.814057 0.566293 Uiso 0.1321 8 1 d
H8 H 0.453683 0.859612 0.467126 Uiso 0.1321 8 1 d
H9 H 0.439089 0.585687 0.609044 Uiso 0.1057 8 1 d
H10 H 0.487266 0.625484 0.486342 Uiso 0.1057 8 1 d
H11 H 0.388671 0.463031 0.398509 Uiso 0.1057 8 1 d
H12 H 0.416205 0.589715 0.261297 Uiso 0.1057 8 1 d
H13 H 0.317683 0.730894 0.360738 Uiso 0.1057 8 1 d
H14 H 0.293974 0.621813 0.479496 Uiso 0.1057 8 1 d
H15 H 0.310647 0.542276 0.139331 Uiso 0.1321 8 1 d
H16 H 0.231097 0.631853 0.197253 Uiso 0.1321 8 1 d
H17 H 0.251749 0.467008 0.288056 Uiso 0.1321 8 1 d

loop_
_atom_site_aniso_label
_atom_site_aniso_type_symbol
_atom_site_aniso_U_11
_atom_site_aniso_U_22
_atom_site_aniso_U_33
_atom_site_aniso_U_12
_atom_site_aniso_U_13
_atom_site_aniso_U_23
Cs1 Cs 0.078(5) 0.044(4) 0.094(6) 0.019(6) 0.023(11) -0.005(13)

loop_
_atom_type_symbol
_atom_type_scat_dispersion_real
_atom_type_scat_dispersion_imag
_atom_type_scat_source
_atom_type_scat_Cromer_Mann_a1
_atom_type_scat_Cromer_Mann_b1
_atom_type_scat_Cromer_Mann_a2
_atom_type_scat_Cromer_Mann_b2
_atom_type_scat_Cromer_Mann_a3
_atom_type_scat_Cromer_Mann_b3
_atom_type_scat_Cromer_Mann_a4
_atom_type_scat_Cromer_Mann_b4
_atom_type_scat_Cromer_Mann_c
B 0.0090 0.0039 'International Tables Vol C tables 4.2.6.8 and 6.1.1.4' 2.0545 23.2185 1.3326 1.021 1.0979 60.3498 0.7068 0.1403 -0.1932
Cs -0.7457 7.9052 'International Tables Vol C tables 4.2.6.8 and 6.1.1.4' 20.3892 3.569 19.106199 0.3107 10.662 24.387899 1.4953 213.904007 3.3352
H 0.0000 0.0000 'International Tables Vol C tables 4.2.6.8 and 6.1.1.4' 0.493002 10.5109 0.322912 26.1257 0.140191 3.14236 0.04081 57.799702 0.003038
N 0.0311 0.0180 'International Tables Vol C tables 4.2.6.8 and 6.1.1.4' 12.2126 0.0057 3.1322 9.8933 2.0125 28.997499 1.1663 0.5826 -11.529

loop_
_geom_angle_atom_site_label_1
_geom_angle_atom_site_label_2
_geom_angle_atom_site_label_3
_geom_angle_site_symmetry_1
_geom_angle_site_symmetry_3
_geom_angle
B1 Cs1 B1 . 7_575 102.9(11)
B1 Cs1 B5 . 2_566 143.2(11)
B1 Cs1 H6 . . 14.12
B1 Cs1 H7 . 7_575 109.91
B1 Cs1 H8 . 3_656 79.92
B1 Cs1 H8 . 7_575 87.17
B1 Cs1 H11 . 7_565 66.43
B1 Cs1 H16 . 2_566 146.42
B1 Cs1 H17 . 8_555 76.76
B1 Cs1 B5 7_575 2_566 85.7(11)
B1 Cs1 H6 7_575 . 96.35
B1 Cs1 H7 7_575 7_575 17.55
B1 Cs1 H8 7_575 3_656 71.43
B1 Cs1 H8 7_575 7_575 17.1
B1 Cs1 H11 7_575 7_565 158.11
B1 Cs1 H16 7_575 2_566 93.72
B1 Cs1 H17 7_575 8_555 88.5
B5 Cs1 H6 2_566 . 156.44
B5 Cs1 H7 2_566 7_575 70.27
B5 Cs1 H8 2_566 3_656 135.9
B5 Cs1 H8 2_566 7_575 102.39
B5 Cs1 H11 2_566 7_565 114.55
B5 Cs1 H16 2_566 2_566 10.57
B5 Cs1 H17 2_566 8_555 67.6
H6 Cs1 H7 . 7_575 107
H6 Cs1 H8 . 3_656 65.84
H6 Cs1 H8 . 7_575 79.57
H6 Cs1 H11 . 7_565 68.65
H6 Cs1 H16 . 2_566 160.53
H6 Cs1 H17 . 8_555 88.95
H7 Cs1 H8 7_575 3_656 88.71
H7 Cs1 H8 7_575 7_575 32.47
H7 Cs1 H11 7_575 7_565 175.17
H7 Cs1 H16 7_575 2_566 79.31
H7 Cs1 H17 7_575 8_555 75.15
H8 Cs1 H8 3_656 7_575 61.25
H8 Cs1 H11 3_656 7_565 87.53
H8 Cs1 H16 3_656 2_566 133.44
H8 Cs1 H17 3_656 8_555 144.83
H8 Cs1 H11 7_575 7_565 142.74
H8 Cs1 H16 7_575 2_566 110.73
H8 Cs1 H17 7_575 8_555 91.48
H11 Cs1 H16 7_565 2_566 105.49
H11 Cs1 H17 7_565 8_555 106.43
H16 Cs1 H17 2_566 8_555 74.68
N2 B1 H6 . . 109.47
N2 B1 H7 . . 109.47
N2 B1 H8 . . 109.47
H6 B1 H7 . . 109.47
H6 B1 H8 . . 109.47
H7 B1 H8 . . 109.47
B1 N2 B3 . . 116(4)
B1 N2 H9 . . 109.47
B1 N2 H10 . . 109.47
B3 N2 H9 . . 109.47
B3 N2 H10 . . 109.47
H9 N2 H10 . . 102.49
N2 B3 N4 . . 114(3)
N2 B3 H11 . . 109.47
N2 B3 H12 . . 109.47
N4 B3 H11 . . 109.47
N4 B3 H12 . . 109.47
H11 B3 H12 . . 104.07
B3 N4 B5 . . 106(3)
B3 N4 H13 . . 109.47
B3 N4 H14 . . 109.47
B5 N4 H13 . . 109.47
B5 N4 H14 . . 109.47
H13 N4 H14 . . 112.51
N4 B5 H15 . . 109.47
N4 B5 H16 . . 109.47
N4 B5 H17 . . 109.47
H15 B5 H16 . . 109.47
H15 B5 H17 . . 109.47
H16 B5 H17 . . 109.47

loop_
_geom_bond_atom_site_label_1
_geom_bond_atom_site_label_2
_geom_bond_site_symmetry_2
_geom_bond_distance
Cs1 B1 . 3.68(6)
Cs1 B1 7_575 3.60(4)
Cs1 B5 2_566 3.56(5)
Cs1 H6 . 2.9308
Cs1 H7 7_575 3.2636
Cs1 H8 3_656 3.2659
Cs1 H8 7_575 3.1484
Cs1 H11 7_565 3.1583
Cs1 H16 2_566 2.6153
Cs1 H17 8_555 3.0919
B1 N2 . 1.57(5)
B1 H6 . 1.1
B1 H7 . 1.1
B1 H8 . 1.1
N2 B3 . 1.56(7)
N2 H9 . 0.9
N2 H10 . 0.9
B3 N4 . 1.57(7)
B3 H11 . 1.1
B3 H12 . 1.1
N4 B5 . 1.56(7)
N4 H13 . 0.9
N4 H14 . 0.9
B5 H15 . 1.1
B5 H16 . 1.1
B5 H17 . 1.1

loop_
_restr_distance_atom_site_label_1
_restr_distance_atom_site_label_2
_restr_distance_site_symmetry_2
_restr_distance_target
_restr_distance_target_weight_param
H14 H15 7_565 2.1 0.005
H13 H16 2_565 2.1 0.015
N2 B3 . 1.6 0.01
H6 H6 3_656 2.1 0.015
H9 H12 7_565 2.1 0.015

loop_
_restr_equal_distance_atom_site_label_1
_restr_equal_distance_atom_site_label_2
_restr_equal_distance_class_class_id
_restr_equal_distance_class_target_weight_param
B1 N2 1 0.01
N2 B3 1 0.01
B3 N4 1 0.01
N4 B5 1 0.01

loop_
_restr_equal_angle_atom_site_label_1
_restr_equal_angle_atom_site_label_2
_restr_equal_angle_atom_site_label_3
_restr_equal_angle_class_class_id
_restr_equal_angle_class_target_weight_param
B1 N2 B3 1 2
N2 B3 N4 1 2
B3 N4 B5 1 2
